data_9005493
loop_
_publ_author_name
'Mookherjee, M.'
'Redfern, S. A. T.'
'Zhang, M.'

_publ_section_title
;
 Thermal response of structure and hydroxyl ion of phengite-2M_1:
 an in situ neutron diffraction and FTIR study
 Sample: T2 = 500 degrees C
;
_journal_name_full 'European Journal of Mineralogy'
_journal_page_first 545
_journal_page_last 555
_journal_paper_doi 10.1127/0935-1221/2001/0013-0545
_journal_volume 13
_journal_year 2001
_chemical_formula_sum 'Al2.28 F0.04 Fe0.28 H1.96 K0.475 Mg0.2 Na0.025 O11.96 Si3.24'
_chemical_name_mineral Phengite
_space_group_IT_number 15
_symmetry_space_group_name_Hall '-C 2yc'
_symmetry_space_group_name_H-M 'C 1 2/c 1'
_cell_angle_alpha 90
_cell_angle_beta 95.707
_cell_angle_gamma 90
_cell_length_a 5.2356
_cell_length_b 9.0893
_cell_length_c 20.177
_cell_formula_units_Z 4
_cell_volume 955.423
_database_code_amcsd 0006880
_exptl_crystal_density_diffrn 2.685
_cod_original_formula_sum 'K.475 Na.025 Al2.28 Mg.2 Fe.28 Si3.24 O11.96 F.04 H1.96'
_cod_database_code 9005493

loop_
_symmetry_equiv_pos_as_xyz
x,y,z
1/2+x,1/2+y,z
x,-y,1/2+z
1/2+x,1/2-y,1/2+z
-x,y,1/2-z
1/2-x,1/2+y,1/2-z
-x,-y,-z
1/2-x,1/2-y,-z

loop_
_atom_site_aniso_label
_atom_site_aniso_U_11
_atom_site_aniso_U_22
_atom_site_aniso_U_33
_atom_site_aniso_U_12
_atom_site_aniso_U_13
_atom_site_aniso_U_23
H1 0.13200 0.04400 0.17800 0.05900 0.03800 0.00400

loop_
_atom_site_label
_atom_site_fract_x
_atom_site_fract_y
_atom_site_fract_z
_atom_site_occupancy
_atom_site_U_iso_or_equiv
K 0.00000 0.09300 0.25000 0.47500 0.05600
Na 0.00000 0.09300 0.25000 0.02500 0.05600
Al 0.23600 0.08040 -0.00090 0.76000 0.02100
Mg 0.23600 0.08040 -0.00090 0.10000 0.02100
Fe 0.23600 0.08040 -0.00090 0.14000 0.02100
SiT1 0.45500 0.92200 0.13170 0.81000 0.03600
AlT1 0.45500 0.92200 0.13170 0.19000 0.03600
SiT2 0.45000 0.26400 0.13400 0.81000 0.01200
AlT2 0.45000 0.26400 0.13400 0.19000 0.01200
O1 0.45900 0.94470 0.05330 1.00000 0.02900
O2 0.39400 0.25600 0.05450 1.00000 0.01800
O3 0.45900 0.56090 0.05050 0.98000 0.02900
F3 0.45900 0.56090 0.05050 0.02000 0.02900
O4 0.44600 0.09690 0.16860 1.00000 0.03100
O5 0.22600 0.82680 0.15770 1.00000 0.03400
O6 0.24100 0.35480 0.17100 1.00000 0.02800
H1 0.34400 0.64100 0.05900 0.98000 ?

loop_
_cod_related_entry_id
_cod_related_entry_database
_cod_related_entry_code
1 AMCSD 0006880
